data_4507178
loop_
_publ_author_name
'Rao, K. Raghavendra'
'Aneesh, C.'
'Bhat, H. L.'
'Elizabeth, Suja'
'Pavan, M. S.'
'Guru Row, Tayur N.'

_publ_section_title
;
 Lithiumd-Isoascorbate Monohydrate, a New Nonlinear Optical Material
;
_journal_issue 1
_journal_name_full 'Crystal Growth &amp; Design'
_journal_page_first 97
_journal_paper_doi 10.1021/cg301214n
_journal_volume 13
_journal_year 2013
_chemical_absolute_configuration unk
_chemical_formula_moiety 'C6 H9 Li O7'
_chemical_formula_sum 'C6 H9 Li O7'
_chemical_formula_weight 200.07
_chemical_name_systematic 'Lithium D-isoascorbate'
_space_group_crystal_system orthorhombic
_space_group_IT_number 19
_space_group_name_Hall 'P 2ac 2ab'
_space_group_name_H-M_alt 'P 21 21 21'
_symmetry_space_group_name_Hall 'P 2ac 2ab'
_symmetry_space_group_name_H-M 'P 21 21 21'
_atom_sites_solution_hydrogens geom
_atom_sites_solution_primary direct
_atom_sites_solution_secondary difmap
_audit_creation_date 2012-08-13
_audit_creation_method
;
  Olex2 1.2-beta
  (compiled 2012.04.20 svn.r2301, GUI svn.r4208)
;
_cell_angle_alpha 90.00
_cell_angle_beta 90.00
_cell_angle_gamma 90.00
_cell_formula_units_Z 4
_cell_length_a 7.7839(3)
_cell_length_b 8.7456(3)
_cell_length_c 11.0365(4)
_cell_measurement_reflns_used 6434
_cell_measurement_temperature 100
_cell_measurement_theta_max 27.41
_cell_measurement_theta_min 2.97
_cell_volume 751.31(5)
_computing_data_reduction 'SAINT v7.68A (Bruker, 2009)'
_computing_molecular_graphics
;
O. V. Dolomanov, L. J. Bourhis, R. J. Gildea, J. A. K. Howard and H. Puschmann,
OLEX2: a complete structure solution, refinement and analysis program.
J. Appl. Cryst. (2009). 42, 339-341.
;
_computing_publication_material
;
O. V. Dolomanov, L. J. Bourhis, R. J. Gildea, J. A. K. Howard and H. Puschmann,
OLEX2: a complete structure solution, refinement and analysis program.
J. Appl. Cryst. (2009). 42, 339-341.
;
_computing_structure_refinement
;
SHELXL, G.M. Sheldrick, Acta Cryst.
(2008). A64, 112-122
;
_computing_structure_solution
;
SHELXS, G.M. Sheldrick, Acta Cryst.
(2008). A64, 112-122
;
_diffrn_ambient_temperature 100
_diffrn_detector_area_resol_mean 8
_diffrn_measured_fraction_theta_full 1.000
_diffrn_measured_fraction_theta_max 1.000
_diffrn_measurement_device_type 'Bruker SMART APEX CCD area detector'
_diffrn_measurement_method '\w and \f scans'
_diffrn_radiation_monochromator graphite
_diffrn_radiation_type MoK\a
_diffrn_radiation_wavelength 0.71073
_diffrn_reflns_av_R_equivalents 0.0421
_diffrn_reflns_av_unetI/netI 0.0274
_diffrn_reflns_limit_h_max 9
_diffrn_reflns_limit_h_min -10
_diffrn_reflns_limit_k_max 11
_diffrn_reflns_limit_k_min -11
_diffrn_reflns_limit_l_max 14
_diffrn_reflns_limit_l_min -14
_diffrn_reflns_number 12441
_diffrn_reflns_theta_full 27.48
_diffrn_reflns_theta_max 27.48
_diffrn_reflns_theta_min 2.97
_diffrn_source 'sealed tube'
_diffrn_standards_number 0
_exptl_absorpt_coefficient_mu 0.162
_exptl_absorpt_correction_T_max 0.7456
_exptl_absorpt_correction_T_min 0.6884
_exptl_absorpt_correction_type multi-scan
_exptl_absorpt_process_details
;
SADABS-2008/1 (Bruker,2008) was used for absorption correction.
R(int) was 0.0837 before and 0.0563 after correction.
The Ratio of minimum to maximum transmission is 0.9233.
The \l/2 correction factor is 0.0015.
;
_exptl_crystal_colour colourless
_exptl_crystal_colour_primary colourless
_exptl_crystal_density_diffrn 1.769
_exptl_crystal_density_method 'not measured'
_exptl_crystal_description block
_exptl_crystal_F_000 416
_exptl_crystal_size_max 0.3
_exptl_crystal_size_mid 0.24
_exptl_crystal_size_min 0.18
_refine_diff_density_max 0.236
_refine_diff_density_min -0.215
_refine_diff_density_rms 0.048
_refine_ls_abs_structure_details 'Flack H D (1983), Acta Cryst. A39, 876-881'
_refine_ls_abs_structure_Flack 0.2(9)
_refine_ls_extinction_method none
_refine_ls_goodness_of_fit_ref 1.040
_refine_ls_hydrogen_treatment mixed
_refine_ls_matrix_type full
_refine_ls_number_parameters 159
_refine_ls_number_reflns 1732
_refine_ls_number_restraints 0
_refine_ls_restrained_S_all 1.040
_refine_ls_R_factor_all 0.0297
_refine_ls_R_factor_gt 0.0275
_refine_ls_shift/su_max 0.001
_refine_ls_shift/su_mean 0.000
_refine_ls_structure_factor_coef Fsqd
_refine_ls_weighting_details 'calc w=1/[\s^2^(Fo^2^)+(0.0373P)^2^+0.1827P] where P=(Fo^2^+2Fc^2^)/3'
_refine_ls_weighting_scheme calc
_refine_ls_wR_factor_gt 0.0661
_refine_ls_wR_factor_ref 0.0675
_reflns_number_gt 1636
_reflns_number_total 1732
_reflns_threshold_expression >2sigma(I)
_cod_data_source_file cg301214n_si_003.cif
_cod_data_source_block LDAM
_cod_database_code 4507178

loop_
_space_group_symop_id
_space_group_symop_operation_xyz
1 'x, y, z'
2 '-x+1/2, -y, z+1/2'
3 'x+1/2, -y+1/2, -z'
4 '-x, y+1/2, -z+1/2'

loop_
_atom_site_label
_atom_site_type_symbol
_atom_site_fract_x
_atom_site_fract_y
_atom_site_fract_z
_atom_site_U_iso_or_equiv
_atom_site_adp_type
_atom_site_occupancy
_atom_site_symmetry_multiplicity
_atom_site_calc_flag
O2 O -0.64250(13) -1.21238(11) -0.44340(9) 0.0096(2) Uani 1 1 d
O3 O -0.29759(13) -1.10447(11) -0.36186(9) 0.0103(2) Uani 1 1 d
O4 O -0.88328(12) -1.09093(11) -0.25074(8) 0.0093(2) Uani 1 1 d
O6 O -0.43634(12) -1.00818(11) -0.20024(8) 0.0089(2) Uani 1 1 d
O7 O -0.48293(13) -1.03815(12) 0.03797(9) 0.0101(2) Uani 1 1 d
C8 C -0.62096(18) -1.09052(16) -0.03641(12) 0.0083(3) Uani 1 1 d
C9 C -0.61316(18) -1.00412(16) -0.15731(12) 0.0078(3) Uani 1 1 d
C11 C -0.43268(18) -1.08488(16) -0.30873(11) 0.0083(3) Uani 1 1 d
C12 C -0.71682(18) -1.07782(16) -0.25681(12) 0.0081(3) Uani 1 1 d
C13 C -0.60401(18) -1.12836(15) -0.34212(12) 0.0084(3) Uani 1 1 d
O1 O -0.63430(15) -1.34281(12) 0.05644(10) 0.0136(2) Uani 1 1 d
C3 C -0.60449(19) -1.26155(16) -0.05398(13) 0.0101(3) Uani 1 1 d
O5 O -0.45026(14) -1.14067(12) -0.63348(9) 0.0102(2) Uani 1 1 d
Li1 Li -0.2374(3) -1.0568(3) -0.5449(2) 0.0131(5) Uani 1 1 d
H9 H -0.643(2) -0.898(2) -0.1437(16) 0.016 Uiso 1 1 d
H3A H -0.494(3) -1.288(2) -0.0902(16) 0.016 Uiso 1 1 d
H3B H -0.691(2) -1.300(2) -0.1118(17) 0.016 Uiso 1 1 d
H8 H -0.731(2) -1.069(2) 0.0013(16) 0.016 Uiso 1 1 d
H7 H -0.526(3) -0.992(2) 0.0991(19) 0.034(6) Uiso 1 1 d
H5A H -0.504(3) -1.075(3) -0.679(2) 0.047(7) Uiso 1 1 d
H5B H -0.438(3) -1.222(3) -0.676(2) 0.034(6) Uiso 1 1 d
H2 H -0.572(3) -1.187(2) -0.5015(19) 0.026(6) Uiso 1 1 d
H1 H -0.557(3) -1.326(3) 0.100(2) 0.035(7) Uiso 1 1 d

loop_
_atom_site_aniso_label
_atom_site_aniso_U_11
_atom_site_aniso_U_22
_atom_site_aniso_U_33
_atom_site_aniso_U_23
_atom_site_aniso_U_13
_atom_site_aniso_U_12
O2 0.0109(5) 0.0110(5) 0.0070(4) -0.0016(4) 0.0015(4) -0.0022(4)
O3 0.0084(5) 0.0117(5) 0.0109(4) 0.0002(4) 0.0028(4) 0.0001(4)
O4 0.0065(4) 0.0111(5) 0.0102(4) -0.0002(4) -0.0002(4) -0.0002(4)
O6 0.0070(4) 0.0114(5) 0.0083(4) -0.0019(4) 0.0012(4) -0.0013(4)
O7 0.0093(5) 0.0135(5) 0.0075(4) -0.0030(4) -0.0007(4) -0.0014(4)
C8 0.0070(6) 0.0103(7) 0.0076(5) -0.0011(6) -0.0003(5) -0.0011(6)
C9 0.0065(6) 0.0074(6) 0.0096(6) -0.0012(5) 0.0007(5) 0.0004(5)
C11 0.0124(7) 0.0057(6) 0.0070(6) 0.0025(5) -0.0011(5) -0.0003(5)
C12 0.0101(6) 0.0050(6) 0.0091(6) 0.0029(5) -0.0010(5) 0.0007(5)
C13 0.0099(7) 0.0074(6) 0.0078(6) 0.0000(5) -0.0005(5) 0.0000(5)
O1 0.0161(5) 0.0129(5) 0.0117(5) 0.0055(4) -0.0048(5) -0.0047(4)
C3 0.0113(7) 0.0103(6) 0.0086(6) 0.0015(6) -0.0002(6) -0.0009(6)
O5 0.0127(5) 0.0086(5) 0.0093(4) -0.0011(4) -0.0013(4) 0.0014(4)
Li1 0.0118(11) 0.0155(12) 0.0121(10) -0.0014(10) -0.0002(10) 0.0005(9)

loop_
_atom_type_symbol
_atom_type_description
_atom_type_scat_dispersion_real
_atom_type_scat_dispersion_imag
_atom_type_scat_source
C C 0.0033 0.0016 'International Tables Vol C Tables 4.2.6.8 and 6.1.1.4'
H H 0.0000 0.0000 'International Tables Vol C Tables 4.2.6.8 and 6.1.1.4'
O O 0.0106 0.0060 'International Tables Vol C Tables 4.2.6.8 and 6.1.1.4'
Li Li -0.0003 0.0001 'International Tables Vol C Tables 4.2.6.8 and 6.1.1.4'

loop_
_geom_angle_atom_site_label_1
_geom_angle_atom_site_label_2
_geom_angle_atom_site_label_3
_geom_angle
_geom_angle_site_symmetry_1
_geom_angle_site_symmetry_3
C13 O2 Li1 128.79(11) . 3_424
C11 O3 Li1 128.63(11) . .
C9 O6 Li1 108.24(9) . 2_435
C11 O6 C9 108.38(10) . .
C11 O6 Li1 140.66(11) . 2_435
C8 O7 Li1 119.20(11) . 2_435
O7 C8 C9 108.19(11) . .
O7 C8 C3 109.08(11) . .
C3 C8 C9 111.83(11) . .
O6 C9 C8 107.96(10) . .
O6 C9 C12 104.98(10) . .
C12 C9 C8 113.68(11) . .
O3 C11 O6 120.49(13) . .
O3 C11 C13 129.98(12) . .
O6 C11 C13 109.52(12) . .
O4 C12 C9 122.19(12) . .
O4 C12 C13 130.44(13) . .
C13 C12 C9 107.30(12) . .
O2 C13 C11 123.68(12) . .
C12 C13 O2 126.66(13) . .
C12 C13 C11 109.63(12) . .
C3 O1 Li1 117.57(11) . 4_444
O1 C3 C8 111.61(12) . .
O2 Li1 O6 89.13(10) 3_524 2_434
O3 Li1 O2 87.04(11) . 3_524
O3 Li1 O6 155.25(13) . 2_434
O3 Li1 O1 97.29(11) . 4_454
O7 Li1 O2 96.66(10) 2_434 3_524
O7 Li1 O3 81.03(9) 2_434 .
O7 Li1 O6 75.14(9) 2_434 2_434
O7 Li1 O1 93.53(11) 2_434 4_454
O1 Li1 O2 169.45(14) 4_454 3_524
O1 Li1 O6 90.83(10) 4_454 2_434
O5 Li1 O2 85.03(10) . 3_524
O5 Li1 O3 101.82(11) . .
O5 Li1 O6 102.19(11) . 2_434
O5 Li1 O7 176.78(15) . 2_434
O5 Li1 O1 84.67(10) . 4_454

loop_
_geom_bond_atom_site_label_1
_geom_bond_atom_site_label_2
_geom_bond_distance
_geom_bond_site_symmetry_2
O2 C13 1.3708(16) .
O2 Li1 2.154(3) 3_424
O3 C11 1.2160(17) .
O3 Li1 2.115(3) .
O4 C12 1.3025(17) .
O6 C9 1.4560(17) .
O6 C11 1.3728(16) .
O6 Li1 2.256(3) 2_435
O7 C8 1.4276(17) .
O7 Li1 2.113(3) 2_435
C8 C9 1.5346(18) .
C8 C3 1.514(2) .
C9 C12 1.5074(19) .
C11 C13 1.435(2) .
C12 C13 1.361(2) .
O1 C3 1.4298(17) .
O1 Li1 2.125(3) 4_444
O5 Li1 2.059(3) .
Li1 O2 2.154(3) 3_524
Li1 O6 2.256(3) 2_434
Li1 O7 2.113(3) 2_434
Li1 O1 2.125(3) 4_454
